data_2213924
loop_
_publ_author_name
'D\'iaz Gavil\'an, M\'onica'
'Choquesillo-Lazarte, Duane'
'Campos, Joaqu\'in M.'

_publ_section_title
;
 (2,3-Dihydro-1,4-benzodioxin-2-yl)methanol
;
_journal_coeditor_code PK2014
_journal_issue 6
_journal_name_full 'Acta Crystallographica Section E'
_journal_page_first o2940
_journal_page_last o2940
_journal_paper_doi 10.1107/S1600536807016625
_journal_volume 63
_journal_year 2007
_chemical_formula_iupac 'C9 H10 O3'
_chemical_formula_moiety 'C9 H10 O3'
_chemical_formula_sum 'C9 H10 O3'
_chemical_formula_weight 166.17
_chemical_name_systematic
;
(2,3-Dihydro-1,4-benzodioxin-2-yl)methanol
;
_space_group_IT_number 88
_symmetry_cell_setting tetragonal
_symmetry_space_group_name_Hall '-I 4ad'
_symmetry_space_group_name_H-M 'I 41/a :2'
_atom_sites_solution_hydrogens geom
_atom_sites_solution_primary direct
_atom_sites_solution_secondary difmap
_audit_creation_method SHELXL97
_cell_angle_alpha 90.00
_cell_angle_beta 90.00
_cell_angle_gamma 90.00
_cell_formula_units_Z 16
_cell_length_a 22.5161(10)
_cell_length_b 22.5161(10)
_cell_length_c 6.3400(6)
_cell_measurement_reflns_used 4441
_cell_measurement_temperature 100(2)
_cell_measurement_theta_max 28.3
_cell_measurement_theta_min 1.8
_cell_volume 3214.2(4)
_computing_cell_refinement 'SAINT (Bruker, 2001)'
_computing_data_collection 'SMART (Bruker, 2001)'
_computing_data_reduction SAINT
_computing_molecular_graphics 'PLATON (Spek, 2003)'
_computing_publication_material 'publCIF (Westrip, 2007)'
_computing_structure_refinement SHELXTL
_computing_structure_solution 'SHELXTL (Sheldrick, 2001)'
_diffrn_ambient_temperature 100(2)
_diffrn_measured_fraction_theta_full 1.000
_diffrn_measured_fraction_theta_max 0.942
_diffrn_measurement_device_type 'Bruker SMART APEX CCD area-detector'
_diffrn_measurement_method '\f and \w'
_diffrn_radiation_monochromator graphite
_diffrn_radiation_type MoK\a
_diffrn_radiation_wavelength 0.71073
_diffrn_reflns_av_R_equivalents 0.024
_diffrn_reflns_av_sigmaI/netI 0.018
_diffrn_reflns_limit_h_max 29
_diffrn_reflns_limit_h_min -25
_diffrn_reflns_limit_k_max 29
_diffrn_reflns_limit_k_min -18
_diffrn_reflns_limit_l_max 7
_diffrn_reflns_limit_l_min -8
_diffrn_reflns_number 9739
_diffrn_reflns_theta_full 25.00
_diffrn_reflns_theta_max 28.3
_diffrn_reflns_theta_min 1.8
_diffrn_standards_number 0
_exptl_absorpt_coefficient_mu 0.103
_exptl_absorpt_correction_T_max 0.985
_exptl_absorpt_correction_T_min 0.955
_exptl_absorpt_correction_type multi-scan
_exptl_absorpt_process_details '(SADABS; Sheldrick, 2004)'
_exptl_crystal_colour colourless
_exptl_crystal_density_diffrn 1.374
_exptl_crystal_density_method 'not measured'
_exptl_crystal_description prism
_exptl_crystal_F_000 1408
_exptl_crystal_size_max 0.55
_exptl_crystal_size_mid 0.23
_exptl_crystal_size_min 0.15
_refine_diff_density_max 0.35
_refine_diff_density_min -0.21
_refine_ls_extinction_method none
_refine_ls_goodness_of_fit_ref 1.03
_refine_ls_hydrogen_treatment mixed
_refine_ls_matrix_type full
_refine_ls_number_parameters 112
_refine_ls_number_reflns 1883
_refine_ls_number_restraints 1
_refine_ls_restrained_S_all 1.03
_refine_ls_R_factor_all 0.045
_refine_ls_R_factor_gt 0.041
_refine_ls_shift/su_max 0.001
_refine_ls_shift/su_mean 0.000
_refine_ls_structure_factor_coef Fsqd
_refine_ls_weighting_details 'calc w = 1/[\s^2^(Fo^2^)+(0.0545P)^2^+3.1875P] where P=(Fo^2^+2Fc^2^)/3'
_refine_ls_weighting_scheme calc
_refine_ls_wR_factor_gt 0.106
_refine_ls_wR_factor_ref 0.108
_reflns_number_gt 1716
_reflns_number_total 1883
_reflns_threshold_expression I>2\s(I)
_cod_data_source_file pk2014.cif
_cod_data_source_block I
_cod_original_sg_symbol_H-M 'I 41/a'
_cod_database_code 2213924
_cod_database_fobs_code 2213924

loop_
_symmetry_equiv_pos_as_xyz
'x, y, z'
'-x+1/2, -y, z+1/2'
'-y+3/4, x+1/4, z+1/4'
'y+3/4, -x+3/4, z+3/4'
'x+1/2, y+1/2, z+1/2'
'-x+1, -y+1/2, z+1'
'-y+5/4, x+3/4, z+3/4'
'y+5/4, -x+5/4, z+5/4'
'-x, -y, -z'
'x-1/2, y, -z-1/2'
'y-3/4, -x-1/4, -z-1/4'
'-y-3/4, x-3/4, -z-3/4'
'-x+1/2, -y+1/2, -z+1/2'
'x, y+1/2, -z'
'y-1/4, -x+1/4, -z+1/4'
'-y-1/4, x-1/4, -z-1/4'

loop_
_atom_site_type_symbol
_atom_site_label
_atom_site_fract_x
_atom_site_fract_y
_atom_site_fract_z
_atom_site_U_iso_or_equiv
_atom_site_adp_type
_atom_site_calc_flag
_atom_site_refinement_flags
_atom_site_occupancy
C C1 0.79405(5) 0.30835(5) 0.4847(2) 0.0185(3) Uani d . 1
C C2 0.82759(6) 0.27676(6) 0.6307(2) 0.0235(3) Uani d . 1
H H2 0.8132 0.2715 0.7703 0.028 Uiso d R 1
C C3 0.88200(6) 0.25297(6) 0.5731(2) 0.0258(3) Uani d . 1
H H3A 0.9047 0.2312 0.6728 0.031 Uiso d R 1
C C4 0.90330(6) 0.26102(6) 0.3693(2) 0.0258(3) Uani d . 1
H H4 0.9410 0.2454 0.3308 0.031 Uiso d R 1
C C5 0.86967(6) 0.29177(6) 0.2219(2) 0.0226(3) Uani d . 1
H H5 0.8844 0.2971 0.0827 0.027 Uiso d R 1
C C6 0.81441(5) 0.31479(5) 0.2776(2) 0.0177(3) Uani d . 1
O O1 0.78152(4) 0.34302(4) 0.12524(14) 0.0197(2) Uani d . 1
C C7 0.71960(5) 0.34921(5) 0.1827(2) 0.0194(3) Uani d . 1
H H7 0.7008 0.3090 0.1812 0.023 Uiso d R 1
C C8 0.71610(6) 0.37380(6) 0.4038(2) 0.0233(3) Uani d . 1
H H8A 0.7386 0.4115 0.4125 0.028 Uiso d R 1
H H8B 0.6742 0.3821 0.4408 0.028 Uiso d R 1
O O2 0.74068(4) 0.33105(4) 0.54951(14) 0.0236(2) Uani d . 1
C C9 0.68964(6) 0.38742(6) 0.0181(2) 0.0214(3) Uani d . 1
H H9A 0.6953 0.3689 -0.1221 0.026 Uiso d R 1
H H9B 0.6465 0.3885 0.0473 0.026 Uiso d R 1
O O3 0.71146(4) 0.44630(4) 0.01122(16) 0.0256(2) Uani d D 1
H H3 0.7420(7) 0.4480(8) -0.065(3) 0.031 Uiso d D 1

loop_
_atom_site_aniso_label
_atom_site_aniso_U_11
_atom_site_aniso_U_22
_atom_site_aniso_U_33
_atom_site_aniso_U_12
_atom_site_aniso_U_13
_atom_site_aniso_U_23
C1 0.0192(6) 0.0155(5) 0.0208(6) -0.0012(4) -0.0018(5) -0.0021(4)
C2 0.0280(7) 0.0212(6) 0.0213(6) -0.0025(5) -0.0053(5) -0.0003(5)
C3 0.0253(6) 0.0196(6) 0.0325(7) 0.0001(5) -0.0132(5) -0.0012(5)
C4 0.0162(6) 0.0227(6) 0.0385(8) 0.0011(5) -0.0045(5) -0.0059(5)
C5 0.0186(6) 0.0224(6) 0.0268(7) -0.0018(5) 0.0008(5) -0.0026(5)
C6 0.0178(6) 0.0145(5) 0.0209(6) -0.0021(4) -0.0019(4) -0.0011(4)
O1 0.0177(4) 0.0227(4) 0.0186(4) 0.0020(3) 0.0017(3) 0.0023(3)
C7 0.0169(6) 0.0201(6) 0.0211(6) 0.0007(4) 0.0018(5) 0.0000(5)
C8 0.0245(6) 0.0255(6) 0.0198(6) 0.0068(5) 0.0011(5) 0.0004(5)
O2 0.0244(5) 0.0286(5) 0.0177(5) 0.0070(4) 0.0026(4) 0.0025(4)
C9 0.0215(6) 0.0229(6) 0.0198(6) 0.0018(5) -0.0003(5) 0.0008(5)
O3 0.0272(5) 0.0195(5) 0.0299(5) 0.0040(4) 0.0082(4) 0.0016(4)

loop_
_atom_type_symbol
_atom_type_description
_atom_type_scat_dispersion_real
_atom_type_scat_dispersion_imag
_atom_type_scat_source
C C 0.0033 0.0016 'International Tables Vol C Tables 4.2.6.8 and 6.1.1.4'
H H 0.0000 0.0000 'International Tables Vol C Tables 4.2.6.8 and 6.1.1.4'
O O 0.0106 0.0060 'International Tables Vol C Tables 4.2.6.8 and 6.1.1.4'

loop_
_geom_angle_atom_site_label_1
_geom_angle_atom_site_label_2
_geom_angle_atom_site_label_3
_geom_angle
_geom_angle_publ_flag
O2 C1 C2 117.89(11) yes
O2 C1 C6 122.08(11) yes
C2 C1 C6 120.01(11) yes
C3 C2 C1 120.15(13) yes
C3 C2 H2 119.9 ?
C1 C2 H2 119.9 ?
C2 C3 C4 119.97(12) yes
C2 C3 H3A 120.0 ?
C4 C3 H3A 120.0 ?
C5 C4 C3 120.18(12) yes
C5 C4 H4 119.9 ?
C3 C4 H4 119.9 ?
C4 C5 C6 120.14(13) yes
C4 C5 H5 119.9 ?
C6 C5 H5 119.9 ?
O1 C6 C5 118.39(11) yes
O1 C6 C1 122.12(11) yes
C5 C6 C1 119.49(11) yes
C6 O1 C7 112.76(9) yes
O1 C7 C8 108.63(10) yes
O1 C7 C9 108.11(10) yes
C8 C7 C9 114.17(10) yes
O1 C7 H7 108.6 ?
C8 C7 H7 108.6 ?
C9 C7 H7 108.6 ?
O2 C8 C7 109.24(10) yes
O2 C8 H8A 109.8 ?
C7 C8 H8A 109.8 ?
O2 C8 H8B 109.8 ?
C7 C8 H8B 109.8 ?
H8A C8 H8B 108.3 ?
C1 O2 C8 113.15(10) yes
O3 C9 C7 113.55(11) yes
O3 C9 H9A 108.8 ?
C7 C9 H9A 108.9 ?
O3 C9 H9B 108.9 ?
C7 C9 H9B 108.9 ?
H9A C9 H9B 107.7 ?
C9 O3 H3 110.1(12) ?

loop_
_geom_bond_atom_site_label_1
_geom_bond_atom_site_label_2
_geom_bond_distance
_geom_bond_publ_flag
C1 O2 1.3689(15) yes
C1 C2 1.3906(17) yes
C1 C6 1.3981(18) yes
C2 C3 1.3861(19) yes
C2 H2 0.9500 ?
C3 C4 1.390(2) yes
C3 H3A 0.9500 ?
C4 C5 1.3878(19) yes
C4 H4 0.9500 ?
C5 C6 1.3934(17) yes
C5 H5 0.9500 ?
C6 O1 1.3732(15) yes
O1 C7 1.4477(14) yes
C7 C8 1.5091(18) yes
C7 C9 1.5118(17) yes
C7 H7 1.0000 ?
C8 O2 1.4443(15) yes
C8 H8A 0.9900 ?
C8 H8B 0.9900 ?
C9 O3 1.4146(15) yes
C9 H9A 0.9900 ?
C9 H9B 0.9900 ?
O3 H3 0.840(14) ?

loop_
_geom_hbond_atom_site_label_D
_geom_hbond_atom_site_label_H
_geom_hbond_atom_site_label_A
_geom_hbond_site_symmetry_A
_geom_hbond_distance_DH
_geom_hbond_distance_HA
_geom_hbond_distance_DA
_geom_hbond_angle_DHA
O3 H3 O3 7_544 0.840(14) 1.801(14) 2.6348(11) 172.1(17)

loop_
_cod_related_entry_id
_cod_related_entry_database
_cod_related_entry_code
1 ChemSpider 18223
